data_7010305
loop_
_publ_author_name
'Moser, Daniel F.'
'Carrow, Christopher J.'
'Stahl, Lothar'
'Staples, Richard J.'

_publ_section_title
;
 Titanium complexes of bis(1\%-amido)cyclodiphosph(III)azanes and
 bis(1\%-amido)cyclodiphosph(V)azanes: facial versus lateral
 coordination&#x200A;&#x2020;
;
_journal_issue 8
_journal_name_full 'Journal of the Chemical Society, Dalton Transactions'
_journal_page_first 1246
_journal_paper_doi 10.1039/b007877h
_journal_year 2001
_chemical_formula_sum 'C31.5 H51 Cl3 N6 P2 Ti'
_chemical_formula_weight 729.91
_chemical_name_systematic
; 
? 
;
_space_group_IT_number 14
_symmetry_cell_setting monoclinic
_symmetry_space_group_name_Hall '-P 2yn'
_symmetry_space_group_name_H-M 'P 1 21/n 1'
_atom_sites_solution_hydrogens geom
_atom_sites_solution_primary direct
_atom_sites_solution_secondary difmap
_audit_creation_method SHELXL-97
_cell_angle_alpha 90.00
_cell_angle_beta 97.151(4)
_cell_angle_gamma 90.00
_cell_formula_units_Z 4
_cell_length_a 10.594(1)
_cell_length_b 24.816(3)
_cell_length_c 14.361(2)
_cell_measurement_reflns_used 84
_cell_measurement_temperature 213(2)
_cell_measurement_theta_max 17.54
_cell_measurement_theta_min 3.30
_cell_volume 3746.1(8)
_computing_cell_refinement 'SMART (Bruker, V4.050, 1995)'
_computing_data_collection 'ASTRO (Bruker, V4.050, 1995)'
_computing_data_reduction 'SAINT (Bruker, V5.A06, 1997)'
_computing_molecular_graphics 'SHELXTL (Bruker, 1998, ver 5.10)'
_computing_publication_material 'CIFTAB (Sheldrick, 1993)'
_computing_structure_refinement 'SHELXL-97 (Sheldrick, 1997)'
_computing_structure_solution 'SHELXS-97 (Sheldrick, 1990)'
_diffrn_ambient_temperature 213(2)
_diffrn_measured_fraction_theta_full 0.987
_diffrn_measured_fraction_theta_max 0.987
_diffrn_measurement_method '\w, 0.3 deg'
_diffrn_radiation_monochromator graphite
_diffrn_radiation_source 'normal-focus sealed tube'
_diffrn_radiation_type MoK\a
_diffrn_radiation_wavelength 0.71073
_diffrn_reflns_av_R_equivalents 0.0778
_diffrn_reflns_av_sigmaI/netI 0.1111
_diffrn_reflns_limit_h_max 12
_diffrn_reflns_limit_h_min -13
_diffrn_reflns_limit_k_max 20
_diffrn_reflns_limit_k_min -31
_diffrn_reflns_limit_l_max 17
_diffrn_reflns_limit_l_min -12
_diffrn_reflns_number 23081
_diffrn_reflns_theta_full 26.46
_diffrn_reflns_theta_max 26.46
_diffrn_reflns_theta_min 1.64
_diffrn_standards_decay_% <1
_diffrn_standards_interval_count 0
_diffrn_standards_number 0
_exptl_absorpt_coefficient_mu 0.557
_exptl_absorpt_correction_type none
_exptl_crystal_colour red-black
_exptl_crystal_density_diffrn 1.282
_exptl_crystal_density_method 'not measured'
_exptl_crystal_description needle
_exptl_crystal_F_000 1524
_exptl_crystal_size_max 0.10
_exptl_crystal_size_mid 0.05
_exptl_crystal_size_min 0.05
_refine_diff_density_max 0.373
_refine_diff_density_min -0.318
_refine_diff_density_rms 0.060
_refine_ls_extinction_method none
_refine_ls_goodness_of_fit_ref 1.020
_refine_ls_hydrogen_treatment mixed
_refine_ls_matrix_type full
_refine_ls_number_parameters 406
_refine_ls_number_reflns 7630
_refine_ls_number_restraints 0
_refine_ls_restrained_S_all 1.020
_refine_ls_R_factor_all 0.1296
_refine_ls_R_factor_gt 0.0504
_refine_ls_shift/su_max 0.083
_refine_ls_shift/su_mean 0.005
_refine_ls_structure_factor_coef Fsqd
_refine_ls_weighting_details 'calc w=1/[\s^2^(Fo^2^)+(0.0355P)^2^+0.0000P] where P=(Fo^2^+2Fc^2^)/3'
_refine_ls_weighting_scheme calc
_refine_ls_wR_factor_gt 0.0913
_refine_ls_wR_factor_ref 0.1065
_reflns_number_gt 3992
_reflns_number_total 7630
_reflns_threshold_expression >2sigma(I)
_cod_data_source_file b007877h.txt
_cod_data_source_block 5
_cod_depositor_comments
;
The following automatic conversions were performed:
'_symmetry_cell_setting' value 'Monoclinic' changed to 'monoclinic'
according to '/home/saulius/struct/CIF-dictionaries/cif_core.dic'
dictionary named 'cif_core.dic' version 2.4.1 from 2010-06-29.

Automatic conversion script
Id: cif_fix_enum 1527 2010-12-29 10:47:43Z saulius 
;
_cod_original_sg_symbol_H-M P2(1)/n
_cod_database_code 7010305

loop_
_symmetry_equiv_pos_as_xyz
'x, y, z'
'-x+1/2, y+1/2, -z+1/2'
'-x, -y, -z'
'x-1/2, -y-1/2, z-1/2'

loop_
_atom_site_label
_atom_site_type_symbol
_atom_site_fract_x
_atom_site_fract_y
_atom_site_fract_z
_atom_site_U_iso_or_equiv
_atom_site_adp_type
_atom_site_occupancy
_atom_site_symmetry_multiplicity
_atom_site_calc_flag
_atom_site_refinement_flags
_atom_site_disorder_assembly
_atom_site_disorder_group
Ti1 Ti 0.26845(6) 0.20862(2) 0.78096(4) 0.03731(18) Uani 1 1 d . . .
Cl1 Cl 0.28173(10) 0.15298(3) 0.65870(6) 0.0568(3) Uani 1 1 d . . .
Cl2 Cl 0.35611(11) 0.17402(4) 0.91634(6) 0.0585(3) Uani 1 1 d . . .
Cl3 Cl 0.06762(11) 0.18297(4) 0.79510(9) 0.0788(4) Uani 1 1 d . . .
P1 P 0.36683(9) 0.30822(3) 0.75039(6) 0.0279(2) Uani 1 1 d . . .
P2 P 0.47439(9) 0.39459(3) 0.71737(6) 0.0294(2) Uani 1 1 d . . .
N1 N 0.4219(3) 0.24737(9) 0.74647(17) 0.0306(7) Uani 1 1 d . . .
N2 N 0.2332(2) 0.28833(9) 0.78290(17) 0.0298(6) Uani 1 1 d . . .
N3 N 0.3686(2) 0.34964(9) 0.66052(16) 0.0279(6) Uani 1 1 d . . .
N4 N 0.4590(2) 0.35321(9) 0.81066(16) 0.0271(6) Uani 1 1 d . . .
N5 N 0.5970(3) 0.39669(10) 0.6745(2) 0.0456(8) Uani 1 1 d . . .
N6 N 0.4075(3) 0.45026(9) 0.74262(19) 0.0430(8) Uani 1 1 d . . .
H6A H 0.3539 0.4451 0.7829 0.052 Uiso 1 1 calc R . .
C1 C 0.5391(3) 0.22932(13) 0.7196(2) 0.0339(8) Uani 1 1 d . . .
C2 C 0.5837(4) 0.17927(14) 0.7507(2) 0.0468(10) Uani 1 1 d . . .
H2A H 0.5371 0.1584 0.7892 0.056 Uiso 1 1 calc R . .
C3 C 0.6973(4) 0.15988(16) 0.7250(3) 0.0624(12) Uani 1 1 d . . .
H3A H 0.7276 0.1260 0.7471 0.075 Uiso 1 1 calc R . .
C4 C 0.7660(4) 0.18927(19) 0.6681(3) 0.0602(12) Uani 1 1 d . . .
H4A H 0.8412 0.1753 0.6493 0.072 Uiso 1 1 calc R . .
C5 C 0.7232(4) 0.23948(17) 0.6390(3) 0.0528(11) Uani 1 1 d . . .
H5B H 0.7707 0.2604 0.6014 0.063 Uiso 1 1 calc R . .
C6 C 0.6110(3) 0.25938(14) 0.6645(2) 0.0400(9) Uani 1 1 d . . .
H6B H 0.5829 0.2938 0.6441 0.048 Uiso 1 1 calc R . .
C7 C 0.1232(3) 0.32181(12) 0.8084(2) 0.0365(9) Uani 1 1 d . . .
C8 C 0.0932(4) 0.30509(14) 0.9053(2) 0.0536(11) Uani 1 1 d . . .
H8A H 0.1675 0.3108 0.9509 0.080 Uiso 1 1 calc R . .
H8B H 0.0700 0.2673 0.9044 0.080 Uiso 1 1 calc R . .
H8C H 0.0229 0.3265 0.9222 0.080 Uiso 1 1 calc R . .
C9 C 0.0068(3) 0.31419(15) 0.7357(3) 0.0550(11) Uani 1 1 d . . .
H9A H -0.0174 0.2765 0.7331 0.082 Uiso 1 1 calc R . .
H9B H 0.0269 0.3256 0.6746 0.082 Uiso 1 1 calc R . .
H9C H -0.0631 0.3357 0.7531 0.082 Uiso 1 1 calc R . .
C10 C 0.1570(3) 0.38181(12) 0.8118(2) 0.0436(9) Uani 1 1 d . . .
H10A H 0.2296 0.3878 0.8588 0.065 Uiso 1 1 calc R . .
H10B H 0.0849 0.4024 0.8278 0.065 Uiso 1 1 calc R . .
H10C H 0.1778 0.3932 0.7509 0.065 Uiso 1 1 calc R . .
C11 C 0.3098(3) 0.34744(12) 0.5604(2) 0.0362(9) Uani 1 1 d . . .
C12 C 0.2543(4) 0.29174(14) 0.5405(3) 0.0735(14) Uani 1 1 d . . .
H12A H 0.3216 0.2651 0.5502 0.110 Uiso 1 1 calc R . .
H12B H 0.2143 0.2900 0.4760 0.110 Uiso 1 1 calc R . .
H12C H 0.1914 0.2844 0.5825 0.110 Uiso 1 1 calc R . .
C13 C 0.4095(4) 0.35793(18) 0.4952(2) 0.0706(13) Uani 1 1 d . . .
H13A H 0.4454 0.3936 0.5073 0.106 Uiso 1 1 calc R . .
H13B H 0.3703 0.3557 0.4306 0.106 Uiso 1 1 calc R . .
H13C H 0.4764 0.3312 0.5062 0.106 Uiso 1 1 calc R . .
C14 C 0.2054(4) 0.38933(15) 0.5432(3) 0.0661(12) Uani 1 1 d . . .
H14A H 0.2414 0.4250 0.5552 0.099 Uiso 1 1 calc R . .
H14B H 0.1416 0.3827 0.5848 0.099 Uiso 1 1 calc R . .
H14C H 0.1663 0.3871 0.4785 0.099 Uiso 1 1 calc R . .
C15 C 0.5411(3) 0.34995(12) 0.9033(2) 0.0312(8) Uani 1 1 d . . .
C16 C 0.5428(4) 0.40483(13) 0.9499(2) 0.0515(11) Uani 1 1 d . . .
H16A H 0.5802 0.4310 0.9113 0.077 Uiso 1 1 calc R . .
H16B H 0.5928 0.4030 1.0112 0.077 Uiso 1 1 calc R . .
H16C H 0.4564 0.4156 0.9569 0.077 Uiso 1 1 calc R . .
C17 C 0.4827(4) 0.30918(14) 0.9644(2) 0.0549(11) Uani 1 1 d . . .
H17A H 0.4815 0.2739 0.9351 0.082 Uiso 1 1 calc R . .
H17B H 0.3965 0.3200 0.9716 0.082 Uiso 1 1 calc R . .
H17C H 0.5330 0.3076 1.0256 0.082 Uiso 1 1 calc R . .
C18 C 0.6751(3) 0.33282(14) 0.8889(2) 0.0448(10) Uani 1 1 d . . .
H18A H 0.6725 0.2974 0.8601 0.067 Uiso 1 1 calc R . .
H18B H 0.7280 0.3316 0.9491 0.067 Uiso 1 1 calc R . .
H18C H 0.7104 0.3586 0.8483 0.067 Uiso 1 1 calc R . .
C19 C 0.7073(3) 0.42509(12) 0.6681(2) 0.0320(8) Uani 1 1 d . . .
C20 C 0.7572(3) 0.42295(14) 0.5833(2) 0.0436(9) Uani 1 1 d . . .
H20A H 0.7162 0.4021 0.5338 0.052 Uiso 1 1 calc R . .
C21 C 0.8663(4) 0.45107(18) 0.5708(3) 0.0651(12) Uani 1 1 d . . .
H21A H 0.8988 0.4495 0.5128 0.078 Uiso 1 1 calc R . .
C22 C 0.9276(4) 0.48132(18) 0.6427(4) 0.0739(14) Uani 1 1 d . . .
H22A H 1.0009 0.5011 0.6339 0.089 Uiso 1 1 calc R . .
C23 C 0.8810(4) 0.48235(16) 0.7276(3) 0.0629(12) Uani 1 1 d . . .
H23A H 0.9237 0.5024 0.7775 0.075 Uiso 1 1 calc R . .
C24 C 0.7730(4) 0.45459(14) 0.7404(3) 0.0451(10) Uani 1 1 d . . .
H24A H 0.7429 0.4555 0.7993 0.054 Uiso 1 1 calc R . .
C25 C 0.4132(3) 0.50798(12) 0.7154(2) 0.0379(9) Uani 1 1 d . . .
C26 C 0.2771(4) 0.52836(14) 0.7059(3) 0.0589(11) Uani 1 1 d . . .
H26A H 0.2434 0.5240 0.7652 0.088 Uiso 1 1 calc R . .
H26B H 0.2256 0.5079 0.6577 0.088 Uiso 1 1 calc R . .
H26C H 0.2754 0.5662 0.6887 0.088 Uiso 1 1 calc R . .
C27 C 0.4667(4) 0.51506(14) 0.6240(3) 0.0578(11) Uani 1 1 d . . .
H27A H 0.5543 0.5028 0.6309 0.087 Uiso 1 1 calc R . .
H27B H 0.4634 0.5528 0.6065 0.087 Uiso 1 1 calc R . .
H27C H 0.4169 0.4941 0.5755 0.087 Uiso 1 1 calc R . .
C28 C 0.4913(4) 0.53793(14) 0.7937(3) 0.0714(13) Uani 1 1 d . . .
H28A H 0.4540 0.5331 0.8515 0.107 Uiso 1 1 calc R . .
H28B H 0.4925 0.5760 0.7785 0.107 Uiso 1 1 calc R . .
H28C H 0.5775 0.5240 0.8016 0.107 Uiso 1 1 calc R . .
C1S C 0.538(2) 0.0623(5) 0.5451(7) 0.109(6) Uani 0.50 1 d P . .
H1SA H 0.5215 0.0981 0.5658 0.131 Uiso 0.50 1 d PR . .
C2S C 0.6588(17) 0.0513(5) 0.5406(7) 0.065(3) Uani 0.50 1 d P . .
H2SA H 0.7249 0.0749 0.5680 0.078 Uiso 0.50 1 d PR . .
C3S C 0.6930(14) 0.0114(11) 0.5034(12) 0.126(10) Uani 0.50 1 d P . .
H3SA H 0.7772 0.0044 0.4881 0.152 Uiso 0.50 1 d PR . .
C4S C 0.5687(13) -0.0320(3) 0.4762(4) 0.130(4) Uani 1 1 d . . .
H4SA H 0.5851 -0.0672 0.4525 0.156 Uiso 1 1 d R . .
C5S C 0.420(2) -0.0132(8) 0.4883(9) 0.130(7) Uani 0.50 1 d P . .
H5SA H 0.3430 -0.0333 0.4735 0.156 Uiso 0.50 1 d PR . .

loop_
_atom_site_aniso_label
_atom_site_aniso_U_11
_atom_site_aniso_U_22
_atom_site_aniso_U_33
_atom_site_aniso_U_23
_atom_site_aniso_U_13
_atom_site_aniso_U_12
Ti1 0.0454(4) 0.0241(3) 0.0425(4) 0.0042(3) 0.0057(3) -0.0073(3)
Cl1 0.0846(8) 0.0369(5) 0.0471(6) -0.0058(4) 0.0005(5) -0.0155(5)
Cl2 0.0876(9) 0.0436(5) 0.0440(6) 0.0153(4) 0.0066(6) -0.0079(5)
Cl3 0.0560(7) 0.0478(6) 0.1367(11) 0.0012(7) 0.0282(7) -0.0200(6)
P1 0.0353(6) 0.0223(4) 0.0259(5) 0.0007(3) 0.0035(4) -0.0031(4)
P2 0.0383(6) 0.0223(4) 0.0273(5) -0.0002(4) 0.0032(4) -0.0050(4)
N1 0.0381(18) 0.0223(13) 0.0324(16) 0.0023(11) 0.0075(14) 0.0002(13)
N2 0.0300(17) 0.0248(14) 0.0347(16) 0.0021(12) 0.0047(13) -0.0029(13)
N3 0.0381(17) 0.0236(13) 0.0211(15) 0.0009(11) 0.0000(13) -0.0083(12)
N4 0.0322(17) 0.0225(13) 0.0255(15) 0.0004(11) -0.0012(13) -0.0046(12)
N5 0.038(2) 0.0330(16) 0.069(2) 0.0093(14) 0.0186(17) -0.0053(15)
N6 0.061(2) 0.0213(14) 0.0516(19) 0.0013(13) 0.0282(16) -0.0026(14)
C1 0.040(2) 0.0335(19) 0.028(2) -0.0072(15) 0.0017(18) -0.0014(18)
C2 0.051(3) 0.043(2) 0.047(2) 0.0008(18) 0.008(2) 0.009(2)
C3 0.066(3) 0.058(3) 0.062(3) -0.001(2) 0.006(3) 0.028(2)
C4 0.039(3) 0.092(3) 0.050(3) -0.014(2) 0.006(2) 0.021(3)
C5 0.045(3) 0.067(3) 0.047(3) -0.008(2) 0.010(2) -0.004(2)
C6 0.039(2) 0.041(2) 0.041(2) -0.0075(17) 0.0085(19) -0.0015(18)
C7 0.031(2) 0.0347(19) 0.044(2) 0.0061(16) 0.0072(18) 0.0006(17)
C8 0.053(3) 0.058(2) 0.053(3) 0.004(2) 0.020(2) -0.001(2)
C9 0.038(2) 0.060(3) 0.065(3) 0.002(2) 0.001(2) -0.001(2)
C10 0.040(2) 0.038(2) 0.056(2) -0.0020(17) 0.0168(19) 0.0070(18)
C11 0.050(2) 0.0339(19) 0.0229(19) 0.0011(15) -0.0040(17) -0.0107(18)
C12 0.123(4) 0.048(2) 0.041(2) -0.0019(19) -0.025(2) -0.032(3)
C13 0.077(3) 0.105(4) 0.030(2) 0.006(2) 0.007(2) -0.015(3)
C14 0.080(3) 0.063(3) 0.047(3) 0.001(2) -0.024(2) 0.009(2)
C15 0.037(2) 0.0335(18) 0.0217(18) 0.0035(14) -0.0015(16) -0.0005(16)
C16 0.067(3) 0.046(2) 0.037(2) -0.0120(17) -0.012(2) 0.007(2)
C17 0.060(3) 0.064(3) 0.038(2) 0.0185(19) -0.003(2) -0.016(2)
C18 0.040(2) 0.057(2) 0.035(2) -0.0011(17) -0.0035(18) 0.0020(19)
C19 0.034(2) 0.0258(17) 0.037(2) 0.0056(15) 0.0072(18) 0.0031(16)
C20 0.039(3) 0.050(2) 0.042(2) -0.0027(18) 0.0063(19) 0.002(2)
C21 0.039(3) 0.101(4) 0.059(3) 0.019(3) 0.023(2) 0.004(3)
C22 0.033(3) 0.086(3) 0.102(4) 0.020(3) 0.003(3) -0.021(3)
C23 0.062(3) 0.063(3) 0.058(3) -0.005(2) -0.012(3) -0.014(2)
C24 0.050(3) 0.045(2) 0.041(2) -0.0033(18) 0.007(2) -0.005(2)
C25 0.048(3) 0.0224(17) 0.042(2) 0.0017(15) -0.0031(19) -0.0019(17)
C26 0.057(3) 0.040(2) 0.081(3) -0.001(2) 0.009(2) 0.009(2)
C27 0.064(3) 0.044(2) 0.068(3) 0.027(2) 0.015(2) 0.003(2)
C28 0.085(4) 0.038(2) 0.086(3) -0.007(2) -0.013(3) -0.009(2)
C1S 0.23(2) 0.065(9) 0.037(6) 0.025(6) 0.024(10) 0.073(11)
C2S 0.093(10) 0.044(6) 0.056(6) -0.004(5) 0.001(7) -0.008(7)
C3S 0.062(9) 0.23(3) 0.090(12) 0.109(14) 0.036(9) 0.072(13)
C4S 0.268(16) 0.077(6) 0.043(4) 0.012(4) 0.012(6) 0.050(6)
C5S 0.26(3) 0.089(16) 0.029(7) 0.040(8) -0.013(13) 0.031(17)

loop_
_atom_type_symbol
_atom_type_description
_atom_type_scat_dispersion_real
_atom_type_scat_dispersion_imag
_atom_type_scat_source
C C 0.0033 0.0016 'International Tables Vol C Tables 4.2.6.8 and 6.1.1.4'
H H 0.0000 0.0000 'International Tables Vol C Tables 4.2.6.8 and 6.1.1.4'
N N 0.0061 0.0033 'International Tables Vol C Tables 4.2.6.8 and 6.1.1.4'
P P 0.1023 0.0942 'International Tables Vol C Tables 4.2.6.8 and 6.1.1.4'
Cl Cl 0.1484 0.1585 'International Tables Vol C Tables 4.2.6.8 and 6.1.1.4'
Ti Ti 0.2776 0.4457 'International Tables Vol C Tables 4.2.6.8 and 6.1.1.4'

loop_
_geom_angle_atom_site_label_1
_geom_angle_atom_site_label_2
_geom_angle_atom_site_label_3
_geom_angle
_geom_angle_site_symmetry_1
_geom_angle_site_symmetry_3
_geom_angle_publ_flag
N1 Ti1 N2 71.90(10) . . ?
N1 Ti1 Cl2 97.95(8) . . ?
N2 Ti1 Cl2 115.20(8) . . ?
N1 Ti1 Cl1 88.29(8) . . ?
N2 Ti1 Cl1 130.00(8) . . ?
Cl2 Ti1 Cl1 112.68(4) . . ?
N1 Ti1 Cl3 164.15(8) . . ?
N2 Ti1 Cl3 95.60(8) . . ?
Cl2 Ti1 Cl3 96.23(5) . . ?
Cl1 Ti1 Cl3 92.77(5) . . ?
N1 Ti1 P1 35.96(7) . . ?
N2 Ti1 P1 35.97(7) . . ?
Cl2 Ti1 P1 111.31(4) . . ?
Cl1 Ti1 P1 111.50(4) . . ?
Cl3 Ti1 P1 130.66(4) . . ?
N2 P1 N1 93.28(13) . . ?
N2 P1 N4 122.28(13) . . ?
N1 P1 N4 117.05(13) . . ?
N2 P1 N3 120.62(13) . . ?
N1 P1 N3 120.87(13) . . ?
N4 P1 N3 85.73(12) . . ?
N2 P1 P2 138.61(10) . . ?
N1 P1 P2 128.09(10) . . ?
N4 P1 P2 42.92(8) . . ?
N3 P1 P2 43.01(9) . . ?
N2 P1 Ti1 46.84(9) . . ?
N1 P1 Ti1 46.48(9) . . ?
N4 P1 Ti1 137.43(9) . . ?
N3 P1 Ti1 136.74(9) . . ?
P2 P1 Ti1 174.53(5) . . ?
N5 P2 N6 119.14(15) . . ?
N5 P2 N3 111.97(15) . . ?
N6 P2 N3 112.62(14) . . ?
N5 P2 N4 120.78(15) . . ?
N6 P2 N4 104.50(13) . . ?
N3 P2 N4 82.07(12) . . ?
N5 P2 P1 122.95(11) . . ?
N6 P2 P1 117.91(11) . . ?
N3 P2 P1 41.08(8) . . ?
N4 P2 P1 41.17(8) . . ?
C1 N1 P1 129.4(2) . . ?
C1 N1 Ti1 132.92(19) . . ?
P1 N1 Ti1 97.57(13) . . ?
C7 N2 P1 129.0(2) . . ?
C7 N2 Ti1 133.82(19) . . ?
P1 N2 Ti1 97.19(12) . . ?
C11 N3 P1 133.23(19) . . ?
C11 N3 P2 130.62(19) . . ?
P1 N3 P2 95.91(13) . . ?
C15 N4 P1 131.88(19) . . ?
C15 N4 P2 128.7(2) . . ?
P1 N4 P2 95.91(12) . . ?
C19 N5 P2 145.8(3) . . ?
C25 N6 P2 137.1(2) . . ?
C2 C1 C6 118.7(3) . . ?
C2 C1 N1 118.1(3) . . ?
C6 C1 N1 123.3(3) . . ?
C1 C2 C3 119.8(4) . . ?
C4 C3 C2 121.1(4) . . ?
C5 C4 C3 119.0(4) . . ?
C4 C5 C6 120.5(4) . . ?
C5 C6 C1 120.9(3) . . ?
N2 C7 C8 109.0(3) . . ?
N2 C7 C10 111.0(3) . . ?
C8 C7 C10 108.1(3) . . ?
N2 C7 C9 110.4(3) . . ?
C8 C7 C9 110.4(3) . . ?
C10 C7 C9 108.0(3) . . ?
N3 C11 C12 108.7(3) . . ?
N3 C11 C14 109.9(3) . . ?
C12 C11 C14 109.6(3) . . ?
N3 C11 C13 110.4(3) . . ?
C12 C11 C13 108.9(3) . . ?
C14 C11 C13 109.3(3) . . ?
N4 C15 C16 108.5(3) . . ?
N4 C15 C18 110.1(2) . . ?
C16 C15 C18 110.6(3) . . ?
N4 C15 C17 108.4(3) . . ?
C16 C15 C17 109.0(3) . . ?
C18 C15 C17 110.3(3) . . ?
N5 C19 C24 124.8(3) . . ?
N5 C19 C20 117.3(3) . . ?
C24 C19 C20 117.9(3) . . ?
C21 C20 C19 120.8(4) . . ?
C22 C21 C20 120.2(4) . . ?
C21 C22 C23 119.3(4) . . ?
C24 C23 C22 120.7(4) . . ?
C23 C24 C19 121.1(3) . . ?
N6 C25 C27 111.9(3) . . ?
N6 C25 C28 108.4(3) . . ?
C27 C25 C28 111.3(3) . . ?
N6 C25 C26 106.0(3) . . ?
C27 C25 C26 109.8(3) . . ?
C28 C25 C26 109.3(3) . . ?
C2S C1S C4S 131.2(12) . 3_656 ?
C2S C1S C5S 56.7(11) . 3_656 ?
C4S C1S C5S 74.5(14) 3_656 3_656 ?
C3S C2S C5S 58.3(16) . 3_656 ?
C3S C2S C1S 123(2) . . ?
C5S C2S C1S 64.8(14) 3_656 . ?
C2S C3S C5S 64.7(15) . 3_656 ?
C2S C3S C4S 110.8(14) . . ?
C5S C3S C4S 46.1(14) 3_656 . ?
C5S C4S C1S 129.1(19) 3_656 3_656 ?
C5S C4S C5S 75.2(18) 3_656 . ?
C1S C4S C5S 54.0(11) 3_656 . ?
C5S C4S C3S 45.6(12) 3_656 . ?
C1S C4S C3S 174.4(11) 3_656 . ?
C5S C4S C3S 120.5(14) . . ?
C3S C5S C4S 88(2) 3_656 3_656 ?
C3S C5S C2S 57(2) 3_656 3_656 ?
C4S C5S C2S 145(3) 3_656 3_656 ?
C3S C5S C1S 115(3) 3_656 3_656 ?
C4S C5S C1S 156(3) 3_656 3_656 ?
C2S C5S C1S 58.5(13) 3_656 3_656 ?
C3S C5S C4S 166(2) 3_656 . ?
C4S C5S C4S 104.8(18) 3_656 . ?
C2S C5S C4S 110.0(16) 3_656 . ?
C1S C5S C4S 51.5(12) 3_656 . ?
C3S C5S C5S 151(3) 3_656 3_656 ?
C4S C5S C5S 63.6(14) 3_656 3_656 ?
C2S C5S C5S 151(2) 3_656 3_656 ?
C1S C5S C5S 93(2) 3_656 3_656 ?
C4S C5S C5S 41.3(10) . 3_656 ?

loop_
_geom_bond_atom_site_label_1
_geom_bond_atom_site_label_2
_geom_bond_distance
_geom_bond_site_symmetry_2
_geom_bond_publ_flag
Ti1 N1 2.003(3) . ?
Ti1 N2 2.014(2) . ?
Ti1 Cl2 2.2205(11) . ?
Ti1 Cl1 2.2519(11) . ?
Ti1 Cl3 2.2540(12) . ?
Ti1 P1 2.7387(10) . ?
P1 N2 1.621(3) . ?
P1 N1 1.622(2) . ?
P1 N4 1.655(2) . ?
P1 N3 1.652(2) . ?
P1 P2 2.5005(11) . ?
P2 N5 1.506(3) . ?
P2 N6 1.614(3) . ?
P2 N3 1.715(2) . ?
P2 N4 1.712(2) . ?
N1 C1 1.418(4) . ?
N2 C7 1.513(4) . ?
N3 C11 1.494(4) . ?
N4 C15 1.498(4) . ?
N5 C19 1.378(4) . ?
N6 C25 1.488(4) . ?
C1 C2 1.383(4) . ?
C1 C6 1.383(4) . ?
C2 C3 1.388(5) . ?
C3 C4 1.371(5) . ?
C4 C5 1.373(5) . ?
C5 C6 1.377(5) . ?
C7 C8 1.523(4) . ?
C7 C10 1.530(4) . ?
C7 C9 1.525(5) . ?
C11 C12 1.516(4) . ?
C11 C14 1.516(5) . ?
C11 C13 1.518(5) . ?
C15 C16 1.516(4) . ?
C15 C18 1.521(4) . ?
C15 C17 1.521(4) . ?
C19 C24 1.386(4) . ?
C19 C20 1.388(4) . ?
C20 C21 1.381(5) . ?
C21 C22 1.374(6) . ?
C22 C23 1.372(6) . ?
C23 C24 1.367(5) . ?
C25 C27 1.504(4) . ?
C25 C28 1.507(5) . ?
C25 C26 1.517(5) . ?
C1S C2S 1.32(2) . ?
C1S C4S 1.357(19) 3_656 ?
C1S C5S 1.40(3) 3_656 ?
C2S C3S 1.20(2) . ?
C2S C5S 1.30(2) 3_656 ?
C3S C5S 1.22(3) 3_656 ?
C3S C4S 1.71(2) . ?
C4S C5S 1.231(19) 3_656 ?
C4S C1S 1.357(19) 3_656 ?
C4S C5S 1.67(2) . ?
C5S C3S 1.22(3) 3_656 ?
C5S C4S 1.231(18) 3_656 ?
C5S C2S 1.30(2) 3_656 ?
C5S C1S 1.40(3) 3_656 ?
C5S C5S 1.80(5) 3_656 ?

loop_
_geom_torsion_atom_site_label_1
_geom_torsion_atom_site_label_2
_geom_torsion_atom_site_label_3
_geom_torsion_atom_site_label_4
_geom_torsion
_geom_torsion_site_symmetry_1
_geom_torsion_site_symmetry_2
_geom_torsion_site_symmetry_3
_geom_torsion_site_symmetry_4
_geom_torsion_publ_flag
N1 Ti1 P1 N2 -177.38(18) . . . . ?
Cl2 Ti1 P1 N2 -103.93(13) . . . . ?
Cl1 Ti1 P1 N2 129.31(13) . . . . ?
Cl3 Ti1 P1 N2 15.31(13) . . . . ?
N2 Ti1 P1 N1 177.38(18) . . . . ?
Cl2 Ti1 P1 N1 73.45(13) . . . . ?
Cl1 Ti1 P1 N1 -53.31(13) . . . . ?
Cl3 Ti1 P1 N1 -167.31(13) . . . . ?
N1 Ti1 P1 N4 -83.86(19) . . . . ?
N2 Ti1 P1 N4 93.51(18) . . . . ?
Cl2 Ti1 P1 N4 -10.42(15) . . . . ?
Cl1 Ti1 P1 N4 -137.18(14) . . . . ?
Cl3 Ti1 P1 N4 108.83(15) . . . . ?
N1 Ti1 P1 N3 91.34(19) . . . . ?
N2 Ti1 P1 N3 -91.28(19) . . . . ?
Cl2 Ti1 P1 N3 164.79(15) . . . . ?
Cl1 Ti1 P1 N3 38.03(15) . . . . ?
Cl3 Ti1 P1 N3 -75.97(16) . . . . ?
N1 Ti1 P1 P2 6.9(5) . . . . ?
N2 Ti1 P1 P2 -175.8(5) . . . . ?
Cl2 Ti1 P1 P2 80.3(5) . . . . ?
Cl1 Ti1 P1 P2 -46.4(5) . . . . ?
Cl3 Ti1 P1 P2 -160.4(4) . . . . ?
N2 P1 P2 N5 -171.3(2) . . . . ?
N1 P1 P2 N5 10.4(2) . . . . ?
N4 P1 P2 N5 100.7(2) . . . . ?
N3 P1 P2 N5 -86.3(2) . . . . ?
Ti1 P1 P2 N5 4.0(5) . . . . ?
N2 P1 P2 N6 8.1(2) . . . . ?
N1 P1 P2 N6 -170.23(17) . . . . ?
N4 P1 P2 N6 -79.91(18) . . . . ?
N3 P1 P2 N6 93.14(18) . . . . ?
Ti1 P1 P2 N6 -176.6(4) . . . . ?
N2 P1 P2 N3 -85.0(2) . . . . ?
N1 P1 P2 N3 96.63(18) . . . . ?
N4 P1 P2 N3 -173.05(19) . . . . ?
Ti1 P1 P2 N3 90.3(5) . . . . ?
N2 P1 P2 N4 88.0(2) . . . . ?
N1 P1 P2 N4 -90.32(18) . . . . ?
N3 P1 P2 N4 173.05(19) . . . . ?
Ti1 P1 P2 N4 -96.6(5) . . . . ?
N2 P1 N1 C1 177.8(3) . . . . ?
N4 P1 N1 C1 -53.2(3) . . . . ?
N3 P1 N1 C1 48.8(3) . . . . ?
P2 P1 N1 C1 -3.3(3) . . . . ?
Ti1 P1 N1 C1 175.9(3) . . . . ?
N2 P1 N1 Ti1 1.92(13) . . . . ?
N4 P1 N1 Ti1 130.96(12) . . . . ?
N3 P1 N1 Ti1 -127.04(13) . . . . ?
P2 P1 N1 Ti1 -179.17(5) . . . . ?
N2 Ti1 N1 C1 -177.3(3) . . . . ?
Cl2 Ti1 N1 C1 68.7(3) . . . . ?
Cl1 Ti1 N1 C1 -43.9(3) . . . . ?
Cl3 Ti1 N1 C1 -138.0(3) . . . . ?
P1 Ti1 N1 C1 -175.6(3) . . . . ?
N2 Ti1 N1 P1 -1.62(11) . . . . ?
Cl2 Ti1 N1 P1 -115.62(10) . . . . ?
Cl1 Ti1 N1 P1 131.72(11) . . . . ?
Cl3 Ti1 N1 P1 37.6(4) . . . . ?
N1 P1 N2 C7 176.4(3) . . . . ?
N4 P1 N2 C7 51.3(3) . . . . ?
N3 P1 N2 C7 -54.4(3) . . . . ?
P2 P1 N2 C7 -2.3(3) . . . . ?
Ti1 P1 N2 C7 178.3(3) . . . . ?
N1 P1 N2 Ti1 -1.90(13) . . . . ?
N4 P1 N2 Ti1 -127.00(13) . . . . ?
N3 P1 N2 Ti1 127.24(12) . . . . ?
P2 P1 N2 Ti1 179.39(7) . . . . ?
N1 Ti1 N2 C7 -176.6(3) . . . . ?
Cl2 Ti1 N2 C7 -86.2(3) . . . . ?
Cl1 Ti1 N2 C7 111.8(3) . . . . ?
Cl3 Ti1 N2 C7 13.4(3) . . . . ?
P1 Ti1 N2 C7 -178.2(3) . . . . ?
N1 Ti1 N2 P1 1.62(11) . . . . ?
Cl2 Ti1 N2 P1 92.02(11) . . . . ?
Cl1 Ti1 N2 P1 -70.01(14) . . . . ?
Cl3 Ti1 N2 P1 -168.39(10) . . . . ?
N2 P1 N3 C11 -55.3(3) . . . . ?
N1 P1 N3 C11 60.2(3) . . . . ?
N4 P1 N3 C11 179.4(3) . . . . ?
P2 P1 N3 C11 174.6(4) . . . . ?
Ti1 P1 N3 C11 2.6(4) . . . . ?
N2 P1 N3 P2 130.06(13) . . . . ?
N1 P1 N3 P2 -114.38(15) . . . . ?
N4 P1 N3 P2 4.74(13) . . . . ?
Ti1 P1 N3 P2 -172.01(7) . . . . ?
N5 P2 N3 C11 -59.4(3) . . . . ?
N6 P2 N3 C11 78.1(3) . . . . ?
N4 P2 N3 C11 -179.5(3) . . . . ?
P1 P2 N3 C11 -174.8(3) . . . . ?
N5 P2 N3 P1 115.45(15) . . . . ?
N6 P2 N3 P1 -107.08(14) . . . . ?
N4 P2 N3 P1 -4.62(13) . . . . ?
N2 P1 N4 C15 71.7(3) . . . . ?
N1 P1 N4 C15 -41.8(3) . . . . ?
N3 P1 N4 C15 -164.4(3) . . . . ?
P2 P1 N4 C15 -159.7(3) . . . . ?
Ti1 P1 N4 C15 12.3(3) . . . . ?
N2 P1 N4 P2 -128.60(14) . . . . ?
N1 P1 N4 P2 117.91(14) . . . . ?
N3 P1 N4 P2 -4.75(13) . . . . ?
Ti1 P1 N4 P2 171.96(7) . . . . ?
N5 P2 N4 C15 54.3(3) . . . . ?
N6 P2 N4 C15 -83.3(3) . . . . ?
N3 P2 N4 C15 165.2(3) . . . . ?
P1 P2 N4 C15 160.6(3) . . . . ?
N5 P2 N4 P1 -106.28(17) . . . . ?
N6 P2 N4 P1 116.02(15) . . . . ?
N3 P2 N4 P1 4.61(13) . . . . ?
N6 P2 N5 C19 29.8(5) . . . . ?
N3 P2 N5 C19 164.2(4) . . . . ?
N4 P2 N5 C19 -102.0(4) . . . . ?
P1 P2 N5 C19 -150.8(4) . . . . ?
N5 P2 N6 C25 19.2(4) . . . . ?
N3 P2 N6 C25 -114.9(3) . . . . ?
N4 P2 N6 C25 157.8(3) . . . . ?
P1 P2 N6 C25 -160.2(3) . . . . ?
P1 N1 C1 C2 158.8(2) . . . . ?
Ti1 N1 C1 C2 -26.8(4) . . . . ?
P1 N1 C1 C6 -20.8(5) . . . . ?
Ti1 N1 C1 C6 153.6(3) . . . . ?
C6 C1 C2 C3 -1.1(5) . . . . ?
N1 C1 C2 C3 179.2(3) . . . . ?
C1 C2 C3 C4 -0.8(6) . . . . ?
C2 C3 C4 C5 2.3(6) . . . . ?
C3 C4 C5 C6 -1.8(6) . . . . ?
C4 C5 C6 C1 -0.1(5) . . . . ?
C2 C1 C6 C5 1.6(5) . . . . ?
N1 C1 C6 C5 -178.8(3) . . . . ?
P1 N2 C7 C8 -125.8(3) . . . . ?
Ti1 N2 C7 C8 51.9(4) . . . . ?
P1 N2 C7 C10 -6.8(4) . . . . ?
Ti1 N2 C7 C10 170.9(2) . . . . ?
P1 N2 C7 C9 112.8(3) . . . . ?
Ti1 N2 C7 C9 -69.5(3) . . . . ?
P1 N3 C11 C12 -9.2(4) . . . . ?
P2 N3 C11 C12 163.7(3) . . . . ?
P1 N3 C11 C14 110.7(3) . . . . ?
P2 N3 C11 C14 -76.3(4) . . . . ?
P1 N3 C11 C13 -128.6(3) . . . . ?
P2 N3 C11 C13 44.4(4) . . . . ?
P1 N4 C15 C16 -148.0(3) . . . . ?
P2 N4 C15 C16 58.3(3) . . . . ?
P1 N4 C15 C18 90.9(3) . . . . ?
P2 N4 C15 C18 -62.8(3) . . . . ?
P1 N4 C15 C17 -29.7(4) . . . . ?
P2 N4 C15 C17 176.6(2) . . . . ?
P2 N5 C19 C24 34.0(6) . . . . ?
P2 N5 C19 C20 -147.3(4) . . . . ?
N5 C19 C20 C21 178.9(3) . . . . ?
C24 C19 C20 C21 -2.4(5) . . . . ?
C19 C20 C21 C22 0.5(6) . . . . ?
C20 C21 C22 C23 1.4(6) . . . . ?
C21 C22 C23 C24 -1.4(7) . . . . ?
C22 C23 C24 C19 -0.6(6) . . . . ?
N5 C19 C24 C23 -179.0(3) . . . . ?
C20 C19 C24 C23 2.4(5) . . . . ?
P2 N6 C25 C27 20.2(5) . . . . ?
P2 N6 C25 C28 -102.8(4) . . . . ?
P2 N6 C25 C26 140.0(3) . . . . ?
C4S C1S C2S C3S 9.6(19) 3_656 . . . ?
C5S C1S C2S C3S 7.6(11) 3_656 . . . ?
C4S C1S C2S C5S 2.0(12) 3_656 . . 3_656 ?
C1S C2S C3S C5S -8.0(12) . . . 3_656 ?
C5S C2S C3S C4S -1.6(7) 3_656 . . . ?
C1S C2S C3S C4S -9.6(15) . . . . ?
C2S C3S C4S C5S 2.0(8) . . . 3_656 ?
C2S C3S C4S C1S 22(8) . . . 3_656 ?
C5S C3S C4S C1S 20(8) 3_656 . . 3_656 ?
C2S C3S C4S C5S 8.2(13) . . . . ?
C5S C3S C4S C5S 6.2(12) 3_656 . . . ?
C5S C4S C5S C3S -157(6) 3_656 . . 3_656 ?
C1S C4S C5S C3S 20(6) 3_656 . . 3_656 ?
C3S C4S C5S C3S -162(5) . . . 3_656 ?
C5S C4S C5S C4S 0.0 3_656 . . 3_656 ?
C1S C4S C5S C4S 177.1(10) 3_656 . . 3_656 ?
C3S C4S C5S C4S -4.6(9) . . . 3_656 ?
C5S C4S C5S C2S -178.5(12) 3_656 . . 3_656 ?
C1S C4S C5S C2S -1.4(8) 3_656 . . 3_656 ?
C3S C4S C5S C2S 176.9(8) . . . 3_656 ?
C5S C4S C5S C1S -177.1(10) 3_656 . . 3_656 ?
C3S C4S C5S C1S 178.4(9) . . . 3_656 ?
C1S C4S C5S C5S 177.1(10) 3_656 . . 3_656 ?
C3S C4S C5S C5S -4.6(9) . . . 3_656 ?
